data_7000241
loop_
_publ_author_name
'Pothiraja, Ramasamy'
'Milanov, Andrian'
'Parala, Harish'
'Winter, Manuela'
'Fischer, Roland A.'
'Devi, Anjana'

_publ_section_title
;
 Monomeric malonate precursors for the MOCVD of HfO2 and ZrO2 thin
 films
;
_journal_issue 4
_journal_name_full 'Dalton Transactions'
_journal_page_first 654
_journal_paper_doi 10.1039/b810528f
_journal_year 2009
_chemical_formula_sum 'C27 H36 Hf O16'
_chemical_formula_weight 795.05
_chemical_name_systematic
;
?
;
_space_group_IT_number 14
_symmetry_cell_setting monoclinic
_symmetry_space_group_name_Hall '-P 2ybc'
_symmetry_space_group_name_H-M 'P 1 21/c 1'
_atom_sites_solution_hydrogens geom
_atom_sites_solution_primary direct
_atom_sites_solution_secondary difmap
_audit_creation_method SHELXL-97
_cell_angle_alpha 90.00
_cell_angle_beta 97.425(3)
_cell_angle_gamma 90.00
_cell_formula_units_Z 4
_cell_length_a 10.9049(3)
_cell_length_b 13.6935(5)
_cell_length_c 21.4560(8)
_cell_measurement_reflns_used 20359
_cell_measurement_temperature 113(2)
_cell_measurement_theta_max 27.499
_cell_measurement_theta_min 2.578
_cell_volume 3177.08(19)
_computing_cell_refinement 'CrysAlis RED 1.171.13, Oxford Diffraction'
_computing_data_collection 'CrysAlis CCD 1.171.13, Oxford Diffraction'
_computing_data_reduction 'CrysAlis RED 1.171.13, Oxford Diffraction'
_computing_molecular_graphics SHELXL-97
_computing_publication_material SHELXL-97
_computing_structure_refinement 'SHELXL-97 (Sheldrick, 1997)'
_computing_structure_solution 'SHELXS-97 (Sheldrick, 1990)'
_diffrn_ambient_temperature 113(2)
_diffrn_measured_fraction_theta_full 0.987
_diffrn_measured_fraction_theta_max 0.987
_diffrn_measurement_device_type 'Sapphire2-CCD, Oxford Diffraction'
_diffrn_measurement_method '586 images at 1.0 deg. in \w and 15 sec.'
_diffrn_radiation_monochromator graphite
_diffrn_radiation_source 'Enhance (Mo) X-ray Source'
_diffrn_radiation_type MoK\a
_diffrn_radiation_wavelength 0.71073
_diffrn_reflns_av_R_equivalents 0.0176
_diffrn_reflns_av_sigmaI/netI 0.0249
_diffrn_reflns_limit_h_max 13
_diffrn_reflns_limit_h_min -14
_diffrn_reflns_limit_k_max 17
_diffrn_reflns_limit_k_min -17
_diffrn_reflns_limit_l_max 27
_diffrn_reflns_limit_l_min -13
_diffrn_reflns_number 18215
_diffrn_reflns_theta_full 27.58
_diffrn_reflns_theta_max 27.58
_diffrn_reflns_theta_min 2.85
_exptl_absorpt_coefficient_mu 3.356
_exptl_absorpt_correction_T_max 0.340
_exptl_absorpt_correction_T_min 0.210
_exptl_absorpt_correction_type empirical
_exptl_absorpt_process_details sadabs
_exptl_crystal_colour colourless
_exptl_crystal_density_diffrn 1.662
_exptl_crystal_density_method 'not measured'
_exptl_crystal_description prism
_exptl_crystal_F_000 1592
_exptl_crystal_size_max 0.48
_exptl_crystal_size_mid 0.44
_exptl_crystal_size_min 0.32
_refine_diff_density_max 2.731
_refine_diff_density_min -1.103
_refine_diff_density_rms 0.108
_refine_ls_extinction_method none
_refine_ls_goodness_of_fit_ref 1.121
_refine_ls_hydrogen_treatment constr
_refine_ls_matrix_type full
_refine_ls_number_parameters 397
_refine_ls_number_reflns 7258
_refine_ls_number_restraints 0
_refine_ls_restrained_S_all 1.121
_refine_ls_R_factor_all 0.0390
_refine_ls_R_factor_gt 0.0245
_refine_ls_shift/su_max 0.003
_refine_ls_shift/su_mean 0.000
_refine_ls_structure_factor_coef Fsqd
_refine_ls_weighting_details 'calc w=1/[\s^2^(Fo^2^)+(0.0222P)^2^+3.5839P] where P=(Fo^2^+2Fc^2^)/3'
_refine_ls_weighting_scheme calc
_refine_ls_wR_factor_gt 0.0505
_refine_ls_wR_factor_ref 0.0555
_reflns_number_gt 5843
_reflns_number_total 7258
_reflns_threshold_expression >2sigma(I)
_cod_data_source_file b810528f.txt
_cod_data_source_block cvd182
_cod_original_sg_symbol_H-M P2(1)/c
_cod_database_code 7000241

loop_
_symmetry_equiv_pos_as_xyz
'x, y, z'
'-x, y+1/2, -z+1/2'
'-x, -y, -z'
'x, -y-1/2, z-1/2'

loop_
_atom_site_label
_atom_site_type_symbol
_atom_site_fract_x
_atom_site_fract_y
_atom_site_fract_z
_atom_site_U_iso_or_equiv
_atom_site_adp_type
_atom_site_occupancy
_atom_site_symmetry_multiplicity
_atom_site_calc_flag
_atom_site_refinement_flags
_atom_site_disorder_assembly
_atom_site_disorder_group
Hf1 Hf 0.751668(10) 0.777512(8) 0.084575(5) 0.01544(4) Uani 1 1 d . . .
O41 O 0.76883(18) 0.71203(15) 0.17760(9) 0.0196(4) Uani 1 1 d . . .
O35 O 0.62671(18) 0.86508(15) 0.13426(10) 0.0208(4) Uani 1 1 d . . .
O45 O 0.59260(18) 0.68355(16) 0.08242(10) 0.0211(4) Uani 1 1 d . . .
O31 O 0.87183(19) 0.87678(16) 0.14181(10) 0.0213(4) Uani 1 1 d . . .
O15 O 0.73977(18) 0.68608(15) 0.00025(10) 0.0212(4) Uani 1 1 d . . .
O11 O 0.91786(18) 0.69195(16) 0.09751(10) 0.0221(5) Uani 1 1 d . . .
O25 O 0.62472(18) 0.85467(15) 0.01662(9) 0.0197(4) Uani 1 1 d . . .
O21 O 0.87076(17) 0.85280(15) 0.02553(9) 0.0187(4) Uani 1 1 d . . .
O22 O 0.95172(19) 0.90424(16) -0.05928(10) 0.0237(5) Uani 1 1 d . . .
O42 O 0.7313(2) 0.65920(18) 0.27191(10) 0.0287(5) Uani 1 1 d . . .
O34 O 0.5408(2) 0.93797(17) 0.21111(11) 0.0284(5) Uani 1 1 d . . .
O44 O 0.4245(2) 0.60492(19) 0.10510(11) 0.0332(6) Uani 1 1 d . . .
O12 O 1.0956(2) 0.62052(19) 0.08261(12) 0.0356(6) Uani 1 1 d . . .
O24 O 0.52597(19) 0.91105(17) -0.07397(10) 0.0260(5) Uani 1 1 d . . .
C14 C 0.8211(3) 0.6454(2) -0.02773(15) 0.0237(7) Uani 1 1 d . . .
O32 O 0.9658(2) 0.95950(18) 0.22471(11) 0.0295(5) Uani 1 1 d . . .
O14 O 0.7889(2) 0.61498(18) -0.08692(11) 0.0322(5) Uani 1 1 d . . .
C43 C 0.5761(3) 0.6390(2) 0.18794(15) 0.0249(7) Uani 1 1 d . . .
H42 H 0.5245 0.6123 0.2160 0.030 Uiso 1 1 calc R . .
C20 C 0.6940(3) 0.6724(2) 0.20986(14) 0.0212(6) Uani 1 1 d . . .
C12 C 0.9806(3) 0.6491(2) 0.06000(15) 0.0245(7) Uani 1 1 d . . .
C13 C 0.9420(3) 0.6263(2) -0.00201(16) 0.0285(7) Uani 1 1 d . . .
H22A H 0.9980 0.5976 -0.0271 0.034 Uiso 1 1 calc R . .
C94 C 0.6156(3) 0.2794(3) 0.19071(17) 0.0336(8) Uani 1 1 d . . .
H23A H 0.5355 0.2768 0.2036 0.040 Uiso 1 1 calc R . .
C44 C 0.5354(3) 0.6454(2) 0.12410(15) 0.0227(7) Uani 1 1 d . . .
C97 C 0.8465(3) 0.2873(3) 0.15183(17) 0.0344(8) Uani 1 1 d . . .
H25A H 0.9261 0.2890 0.1384 0.041 Uiso 1 1 calc R . .
C24 C 0.6308(3) 0.8865(2) -0.03778(14) 0.0191(6) Uani 1 1 d . . .
C22 C 0.8524(3) 0.8841(2) -0.02998(14) 0.0186(6) Uani 1 1 d . . .
C431 C 0.4238(3) 0.9108(3) 0.17702(16) 0.0328(8) Uani 1 1 d . . .
H30A H 0.3569 0.9333 0.1999 0.049 Uiso 1 1 calc R . .
H30B H 0.4197 0.8396 0.1726 0.049 Uiso 1 1 calc R . .
H30C H 0.4149 0.9409 0.1352 0.049 Uiso 1 1 calc R . .
C93 C 0.6570(3) 0.3653(3) 0.16585(16) 0.0321(8) Uani 1 1 d . . .
H31A H 0.6051 0.4213 0.1626 0.038 Uiso 1 1 calc R . .
C34 C 0.6419(3) 0.9112(2) 0.18514(15) 0.0229(7) Uani 1 1 d . . .
C221 C 1.0714(3) 0.8838(3) -0.02455(16) 0.0280(7) Uani 1 1 d . . .
H34A H 1.1363 0.9012 -0.0502 0.042 Uiso 1 1 calc R . .
H34B H 1.0772 0.8141 -0.0142 0.042 Uiso 1 1 calc R . .
H34C H 1.0819 0.9223 0.0143 0.042 Uiso 1 1 calc R . .
C241 C 0.4115(3) 0.8948(3) -0.04798(16) 0.0304(8) Uani 1 1 d . . .
H36A H 0.3416 0.9152 -0.0785 0.046 Uiso 1 1 calc R . .
H36B H 0.4120 0.9329 -0.0093 0.046 Uiso 1 1 calc R . .
H36C H 0.4036 0.8252 -0.0385 0.046 Uiso 1 1 calc R . .
C92 C 0.7727(3) 0.3708(3) 0.14574(16) 0.0310(8) Uani 1 1 d . . .
C95 C 0.6904(4) 0.1982(3) 0.19658(17) 0.0347(8) Uani 1 1 d . . .
H41A H 0.6627 0.1397 0.2140 0.042 Uiso 1 1 calc R . .
C421 C 0.8516(3) 0.6993(3) 0.29455(16) 0.0349(9) Uani 1 1 d . . .
H42A H 0.8710 0.6864 0.3397 0.052 Uiso 1 1 calc R . .
H42B H 0.8509 0.7700 0.2872 0.052 Uiso 1 1 calc R . .
H42C H 0.9144 0.6688 0.2721 0.052 Uiso 1 1 calc R . .
C32 C 0.8622(3) 0.9227(2) 0.19221(15) 0.0236(7) Uani 1 1 d . . .
C23 C 0.7388(3) 0.9014(2) -0.06525(14) 0.0221(6) Uani 1 1 d . . .
H47A H 0.7344 0.9231 -0.1075 0.027 Uiso 1 1 calc R . .
C441 C 0.3791(3) 0.6109(3) 0.03938(18) 0.0410(9) Uani 1 1 d . . .
H48A H 0.2981 0.5791 0.0315 0.062 Uiso 1 1 calc R . .
H48B H 0.4371 0.5780 0.0150 0.062 Uiso 1 1 calc R . .
H48C H 0.3712 0.6796 0.0267 0.062 Uiso 1 1 calc R . .
C141 C 0.6651(3) 0.6370(3) -0.11480(17) 0.0354(8) Uani 1 1 d . . .
H50A H 0.6519 0.6115 -0.1578 0.053 Uiso 1 1 calc R . .
H50B H 0.6529 0.7079 -0.1156 0.053 Uiso 1 1 calc R . .
H50C H 0.6060 0.6065 -0.0900 0.053 Uiso 1 1 calc R . .
C91 C 0.8180(4) 0.4639(3) 0.1201(2) 0.0450(10) Uani 1 1 d . . .
H53A H 0.7538 0.5141 0.1195 0.068 Uiso 1 1 calc R . .
H53B H 0.8370 0.4529 0.0773 0.068 Uiso 1 1 calc R . .
H53C H 0.8927 0.4856 0.1468 0.068 Uiso 1 1 calc R . .
C33 C 0.7544(3) 0.9404(2) 0.21781(15) 0.0266(7) Uani 1 1 d . . .
H54A H 0.7571 0.9722 0.2573 0.032 Uiso 1 1 calc R . .
C96 C 0.8063(3) 0.2025(3) 0.17690(18) 0.0362(8) Uani 1 1 d . . .
H55A H 0.8583 0.1465 0.1807 0.043 Uiso 1 1 calc R . .
C321 C 1.0807(3) 0.9385(3) 0.20024(17) 0.0332(8) Uani 1 1 d . . .
H16A H 1.1496 0.9685 0.2274 0.050 Uiso 1 1 calc R . .
H16B H 1.0772 0.9650 0.1576 0.050 Uiso 1 1 calc R . .
H16C H 1.0930 0.8676 0.1991 0.050 Uiso 1 1 calc R . .
C121 C 1.1369(3) 0.6401(3) 0.14783(18) 0.0433(10) Uani 1 1 d . . .
H81A H 1.2211 0.6150 0.1588 0.065 Uiso 1 1 calc R . .
H81B H 1.0814 0.6080 0.1739 0.065 Uiso 1 1 calc R . .
H81C H 1.1363 0.7107 0.1552 0.065 Uiso 1 1 calc R . .

loop_
_atom_site_aniso_label
_atom_site_aniso_U_11
_atom_site_aniso_U_22
_atom_site_aniso_U_33
_atom_site_aniso_U_23
_atom_site_aniso_U_13
_atom_site_aniso_U_12
Hf1 0.01472(6) 0.01766(6) 0.01445(6) 0.00131(5) 0.00379(4) 0.00108(5)
O41 0.0189(9) 0.0225(11) 0.0180(10) 0.0056(9) 0.0044(8) 0.0017(8)
O35 0.0212(10) 0.0247(11) 0.0169(11) 0.0005(9) 0.0044(8) 0.0045(9)
O45 0.0190(10) 0.0235(11) 0.0218(11) 0.0004(9) 0.0059(8) -0.0038(9)
O31 0.0222(10) 0.0248(11) 0.0178(11) -0.0015(9) 0.0062(8) -0.0040(9)
O15 0.0221(10) 0.0218(11) 0.0209(11) -0.0037(9) 0.0065(8) -0.0012(9)
O11 0.0189(10) 0.0276(12) 0.0210(11) 0.0056(9) 0.0070(8) 0.0073(9)
O25 0.0179(10) 0.0252(11) 0.0169(10) 0.0029(9) 0.0052(8) 0.0033(8)
O21 0.0180(10) 0.0231(11) 0.0151(10) 0.0026(9) 0.0030(8) 0.0002(8)
O22 0.0218(10) 0.0316(12) 0.0188(11) 0.0029(9) 0.0072(8) -0.0018(9)
O42 0.0291(12) 0.0386(14) 0.0187(11) 0.0124(10) 0.0049(9) -0.0042(11)
O34 0.0285(12) 0.0338(13) 0.0252(12) -0.0008(10) 0.0125(9) 0.0076(10)
O44 0.0250(12) 0.0444(15) 0.0311(13) -0.0007(12) 0.0076(10) -0.0129(11)
O12 0.0274(12) 0.0485(15) 0.0322(14) 0.0079(12) 0.0086(10) 0.0201(11)
O24 0.0207(11) 0.0370(13) 0.0202(11) 0.0060(10) 0.0014(9) 0.0045(10)
C14 0.0336(17) 0.0185(15) 0.0211(16) -0.0004(13) 0.0109(13) 0.0020(13)
O32 0.0291(12) 0.0349(13) 0.0239(12) -0.0071(10) 0.0012(9) -0.0069(10)
O14 0.0427(14) 0.0327(13) 0.0221(12) -0.0073(11) 0.0070(10) 0.0063(11)
C43 0.0231(15) 0.0277(17) 0.0261(17) 0.0058(14) 0.0116(13) -0.0007(13)
C20 0.0262(15) 0.0211(15) 0.0176(15) 0.0041(13) 0.0085(12) 0.0040(13)
C12 0.0228(15) 0.0238(16) 0.0293(17) 0.0065(14) 0.0125(13) 0.0068(13)
C13 0.0306(17) 0.0292(18) 0.0283(18) -0.0015(15) 0.0135(14) 0.0083(14)
C94 0.0328(17) 0.038(2) 0.0307(18) -0.0062(17) 0.0060(14) 0.0014(16)
C44 0.0196(14) 0.0199(15) 0.0305(17) -0.0024(13) 0.0103(12) -0.0007(12)
C97 0.0314(17) 0.037(2) 0.0349(19) -0.0082(17) 0.0041(15) 0.0021(16)
C24 0.0219(14) 0.0180(14) 0.0168(14) -0.0017(12) 0.0005(11) 0.0024(12)
C22 0.0237(14) 0.0166(14) 0.0168(14) -0.0026(12) 0.0073(11) -0.0030(12)
C431 0.0280(17) 0.043(2) 0.0295(19) 0.0063(16) 0.0112(14) 0.0119(15)
C93 0.0382(19) 0.0299(19) 0.0288(19) -0.0003(15) 0.0073(15) 0.0096(15)
C34 0.0297(16) 0.0217(16) 0.0194(15) 0.0041(13) 0.0113(13) 0.0051(13)
C221 0.0189(15) 0.0346(18) 0.0314(18) -0.0009(15) 0.0068(13) -0.0017(13)
C241 0.0198(15) 0.043(2) 0.0278(18) 0.0046(16) 0.0021(13) 0.0038(14)
C92 0.0420(19) 0.0293(18) 0.0219(17) -0.0040(14) 0.0054(14) -0.0011(15)
C95 0.046(2) 0.0266(19) 0.0303(19) 0.0000(15) 0.0010(16) -0.0030(15)
C421 0.0289(17) 0.051(2) 0.0247(18) 0.0115(16) 0.0030(14) -0.0038(16)
C32 0.0308(16) 0.0202(15) 0.0199(16) 0.0043(13) 0.0034(13) -0.0036(13)
C23 0.0249(15) 0.0264(16) 0.0152(14) 0.0043(13) 0.0030(12) 0.0024(13)
C441 0.0277(18) 0.062(3) 0.034(2) -0.0053(19) 0.0034(15) -0.0141(18)
C141 0.039(2) 0.039(2) 0.0271(19) -0.0086(16) -0.0008(15) -0.0019(16)
C91 0.060(3) 0.035(2) 0.043(2) 0.0004(18) 0.020(2) -0.0011(19)
C33 0.0348(17) 0.0245(17) 0.0213(16) -0.0052(13) 0.0064(13) -0.0011(14)
C96 0.0363(19) 0.030(2) 0.040(2) -0.0011(16) -0.0010(16) 0.0070(15)
C321 0.0271(17) 0.042(2) 0.0305(19) -0.0028(16) 0.0022(14) -0.0084(15)
C121 0.0257(18) 0.068(3) 0.036(2) 0.010(2) 0.0019(15) 0.0195(18)

loop_
_atom_type_symbol
_atom_type_description
_atom_type_scat_dispersion_real
_atom_type_scat_dispersion_imag
_atom_type_scat_source
C C 0.0033 0.0016 'International Tables Vol C Tables 4.2.6.8 and 6.1.1.4'
H H 0.0000 0.0000 'International Tables Vol C Tables 4.2.6.8 and 6.1.1.4'
O O 0.0106 0.0060 'International Tables Vol C Tables 4.2.6.8 and 6.1.1.4'
Hf Hf -0.5830 6.1852 'International Tables Vol C Tables 4.2.6.8 and 6.1.1.4'

loop_
_geom_angle_atom_site_label_1
_geom_angle_atom_site_label_2
_geom_angle_atom_site_label_3
_geom_angle
_geom_angle_site_symmetry_1
_geom_angle_site_symmetry_3
_geom_angle_publ_flag
O11 Hf1 O25 144.47(8) . . ?
O11 Hf1 O45 109.92(8) . . ?
O25 Hf1 O45 80.40(8) . . ?
O11 Hf1 O31 80.20(8) . . ?
O25 Hf1 O31 111.48(8) . . ?
O45 Hf1 O31 144.69(8) . . ?
O11 Hf1 O41 71.64(7) . . ?
O25 Hf1 O41 142.71(7) . . ?
O45 Hf1 O41 75.35(8) . . ?
O31 Hf1 O41 76.32(8) . . ?
O11 Hf1 O21 77.14(8) . . ?
O25 Hf1 O21 75.78(7) . . ?
O45 Hf1 O21 143.68(8) . . ?
O31 Hf1 O21 70.74(7) . . ?
O41 Hf1 O21 137.68(7) . . ?
O11 Hf1 O15 75.74(8) . . ?
O25 Hf1 O15 75.93(8) . . ?
O45 Hf1 O15 71.30(8) . . ?
O31 Hf1 O15 142.84(7) . . ?
O41 Hf1 O15 120.76(8) . . ?
O21 Hf1 O15 76.54(8) . . ?
O11 Hf1 O35 143.45(8) . . ?
O25 Hf1 O35 71.06(7) . . ?
O45 Hf1 O35 77.76(8) . . ?
O31 Hf1 O35 75.44(8) . . ?
O41 Hf1 O35 76.37(7) . . ?
O21 Hf1 O35 118.49(8) . . ?
O15 Hf1 O35 137.74(8) . . ?
C20 O41 Hf1 134.2(2) . . ?
C34 O35 Hf1 132.8(2) . . ?
C44 O45 Hf1 134.3(2) . . ?
C32 O31 Hf1 133.43(19) . . ?
C14 O15 Hf1 132.4(2) . . ?
C12 O11 Hf1 133.4(2) . . ?
C24 O25 Hf1 133.87(18) . . ?
C22 O21 Hf1 132.53(18) . . ?
C22 O22 C221 116.5(2) . . ?
C20 O42 C421 115.1(2) . . ?
C34 O34 C431 116.1(3) . . ?
C44 O44 C441 117.2(3) . . ?
C12 O12 C121 117.2(3) . . ?
C24 O24 C241 116.8(2) . . ?
O15 C14 O14 118.3(3) . . ?
O15 C14 C13 125.7(3) . . ?
O14 C14 C13 115.9(3) . . ?
C32 O32 C321 116.4(3) . . ?
C14 O14 C141 116.5(3) . . ?
C44 C43 C20 118.5(3) . . ?
C44 C43 H42 120.7 . . ?
C20 C43 H42 120.7 . . ?
O41 C20 O42 117.7(3) . . ?
O41 C20 C43 126.4(3) . . ?
O42 C20 C43 115.9(3) . . ?
O11 C12 O12 117.5(3) . . ?
O11 C12 C13 126.6(3) . . ?
O12 C12 C13 115.9(3) . . ?
C12 C13 C14 119.8(3) . . ?
C12 C13 H22A 120.1 . . ?
C14 C13 H22A 120.1 . . ?
C95 C94 C93 120.0(3) . . ?
C95 C94 H23A 120.0 . . ?
C93 C94 H23A 120.0 . . ?
O45 C44 O44 117.5(3) . . ?
O45 C44 C43 126.8(3) . . ?
O44 C44 C43 115.7(3) . . ?
C96 C97 C92 121.4(3) . . ?
C96 C97 H25A 119.3 . . ?
C92 C97 H25A 119.3 . . ?
O25 C24 O24 118.8(3) . . ?
O25 C24 C23 126.2(3) . . ?
O24 C24 C23 114.9(3) . . ?
O21 C22 O22 118.2(3) . . ?
O21 C22 C23 126.7(3) . . ?
O22 C22 C23 115.2(3) . . ?
O34 C431 H30A 109.5 . . ?
O34 C431 H30B 109.5 . . ?
H30A C431 H30B 109.5 . . ?
O34 C431 H30C 109.5 . . ?
H30A C431 H30C 109.5 . . ?
H30B C431 H30C 109.5 . . ?
C92 C93 C94 121.2(3) . . ?
C92 C93 H31A 119.4 . . ?
C94 C93 H31A 119.4 . . ?
O35 C34 O34 118.3(3) . . ?
O35 C34 C33 126.3(3) . . ?
O34 C34 C33 115.4(3) . . ?
O22 C221 H34A 109.5 . . ?
O22 C221 H34B 109.5 . . ?
H34A C221 H34B 109.5 . . ?
O22 C221 H34C 109.5 . . ?
H34A C221 H34C 109.5 . . ?
H34B C221 H34C 109.5 . . ?
O24 C241 H36A 109.5 . . ?
O24 C241 H36B 109.5 . . ?
H36A C241 H36B 109.5 . . ?
O24 C241 H36C 109.5 . . ?
H36A C241 H36C 109.5 . . ?
H36B C241 H36C 109.5 . . ?
C93 C92 C97 117.6(3) . . ?
C93 C92 C91 121.1(3) . . ?
C97 C92 C91 121.3(3) . . ?
C94 C95 C96 119.5(3) . . ?
C94 C95 H41A 120.2 . . ?
C96 C95 H41A 120.2 . . ?
O42 C421 H42A 109.5 . . ?
O42 C421 H42B 109.5 . . ?
H42A C421 H42B 109.5 . . ?
O42 C421 H42C 109.5 . . ?
H42A C421 H42C 109.5 . . ?
H42B C421 H42C 109.5 . . ?
O31 C32 O32 118.1(3) . . ?
O31 C32 C33 126.5(3) . . ?
O32 C32 C33 115.4(3) . . ?
C22 C23 C24 119.1(3) . . ?
C22 C23 H47A 120.4 . . ?
C24 C23 H47A 120.4 . . ?
O44 C441 H48A 109.5 . . ?
O44 C441 H48B 109.5 . . ?
H48A C441 H48B 109.5 . . ?
O44 C441 H48C 109.5 . . ?
H48A C441 H48C 109.5 . . ?
H48B C441 H48C 109.5 . . ?
O14 C141 H50A 109.5 . . ?
O14 C141 H50B 109.5 . . ?
H50A C141 H50B 109.5 . . ?
O14 C141 H50C 109.5 . . ?
H50A C141 H50C 109.5 . . ?
H50B C141 H50C 109.5 . . ?
C92 C91 H53A 109.5 . . ?
C92 C91 H53B 109.5 . . ?
H53A C91 H53B 109.5 . . ?
C92 C91 H53C 109.5 . . ?
H53A C91 H53C 109.5 . . ?
H53B C91 H53C 109.5 . . ?
C32 C33 C34 119.3(3) . . ?
C32 C33 H54A 120.3 . . ?
C34 C33 H54A 120.3 . . ?
C97 C96 C95 120.2(3) . . ?
C97 C96 H55A 119.9 . . ?
C95 C96 H55A 119.9 . . ?
O32 C321 H16A 109.5 . . ?
O32 C321 H16B 109.5 . . ?
H16A C321 H16B 109.5 . . ?
O32 C321 H16C 109.5 . . ?
H16A C321 H16C 109.5 . . ?
H16B C321 H16C 109.5 . . ?
O12 C121 H81A 109.5 . . ?
O12 C121 H81B 109.5 . . ?
H81A C121 H81B 109.5 . . ?
O12 C121 H81C 109.5 . . ?
H81A C121 H81C 109.5 . . ?
H81B C121 H81C 109.5 . . ?

loop_
_geom_bond_atom_site_label_1
_geom_bond_atom_site_label_2
_geom_bond_distance
_geom_bond_site_symmetry_2
_geom_bond_publ_flag
Hf1 O11 2.146(2) . ?
Hf1 O25 2.153(2) . ?
Hf1 O45 2.155(2) . ?
Hf1 O31 2.158(2) . ?
Hf1 O41 2.174(2) . ?
Hf1 O21 2.1862(19) . ?
Hf1 O15 2.190(2) . ?
Hf1 O35 2.192(2) . ?
O41 C20 1.259(3) . ?
O35 C34 1.254(4) . ?
O45 C44 1.267(4) . ?
O31 C32 1.267(4) . ?
O15 C14 1.263(4) . ?
O11 C12 1.266(4) . ?
O25 C24 1.256(4) . ?
O21 C22 1.257(3) . ?
O22 C22 1.349(3) . ?
O22 C221 1.444(4) . ?
O42 C20 1.353(4) . ?
O42 C421 1.447(4) . ?
O34 C34 1.349(3) . ?
O34 C431 1.435(4) . ?
O44 C44 1.345(4) . ?
O44 C441 1.435(4) . ?
O12 C12 1.344(4) . ?
O12 C121 1.439(4) . ?
O24 C24 1.339(4) . ?
O24 C241 1.448(4) . ?
C14 O14 1.340(4) . ?
C14 C13 1.387(5) . ?
O32 C32 1.346(4) . ?
O32 C321 1.448(4) . ?
O14 C141 1.436(4) . ?
C43 C44 1.387(5) . ?
C43 C20 1.388(4) . ?
C43 H42 0.9500 . ?
C12 C13 1.379(5) . ?
C13 H22A 0.9500 . ?
C94 C95 1.375(5) . ?
C94 C93 1.392(5) . ?
C94 H23A 0.9500 . ?
C97 C96 1.375(5) . ?
C97 C92 1.394(5) . ?
C97 H25A 0.9500 . ?
C24 C23 1.398(4) . ?
C22 C23 1.386(4) . ?
C431 H30A 0.9800 . ?
C431 H30B 0.9800 . ?
C431 H30C 0.9800 . ?
C93 C92 1.387(5) . ?
C93 H31A 0.9500 . ?
C34 C33 1.391(5) . ?
C221 H34A 0.9800 . ?
C221 H34B 0.9800 . ?
C221 H34C 0.9800 . ?
C241 H36A 0.9800 . ?
C241 H36B 0.9800 . ?
C241 H36C 0.9800 . ?
C92 C91 1.497(5) . ?
C95 C96 1.385(5) . ?
C95 H41A 0.9500 . ?
C421 H42A 0.9800 . ?
C421 H42B 0.9800 . ?
C421 H42C 0.9800 . ?
C32 C33 1.382(4) . ?
C23 H47A 0.9500 . ?
C441 H48A 0.9800 . ?
C441 H48B 0.9800 . ?
C441 H48C 0.9800 . ?
C141 H50A 0.9800 . ?
C141 H50B 0.9800 . ?
C141 H50C 0.9800 . ?
C91 H53A 0.9800 . ?
C91 H53B 0.9800 . ?
C91 H53C 0.9800 . ?
C33 H54A 0.9500 . ?
C96 H55A 0.9500 . ?
C321 H16A 0.9800 . ?
C321 H16B 0.9800 . ?
C321 H16C 0.9800 . ?
C121 H81A 0.9800 . ?
C121 H81B 0.9800 . ?
C121 H81C 0.9800 . ?

loop_
_geom_torsion_atom_site_label_1
_geom_torsion_atom_site_label_2
_geom_torsion_atom_site_label_3
_geom_torsion_atom_site_label_4
_geom_torsion
_geom_torsion_site_symmetry_1
_geom_torsion_site_symmetry_2
_geom_torsion_site_symmetry_3
_geom_torsion_site_symmetry_4
_geom_torsion_publ_flag
O11 Hf1 O41 C20 -138.5(3) . . . . ?
O25 Hf1 O41 C20 29.8(3) . . . . ?
O45 Hf1 O41 C20 -21.3(3) . . . . ?
O31 Hf1 O41 C20 137.4(3) . . . . ?
O21 Hf1 O41 C20 176.9(3) . . . . ?
O15 Hf1 O41 C20 -78.5(3) . . . . ?
O35 Hf1 O41 C20 59.4(3) . . . . ?
O11 Hf1 O35 C34 24.8(3) . . . . ?
O25 Hf1 O35 C34 -144.2(3) . . . . ?
O45 Hf1 O35 C34 131.8(3) . . . . ?
O31 Hf1 O35 C34 -25.0(3) . . . . ?
O41 Hf1 O35 C34 54.2(3) . . . . ?
O21 Hf1 O35 C34 -83.0(3) . . . . ?
O15 Hf1 O35 C34 175.2(2) . . . . ?
O11 Hf1 O45 C44 84.0(3) . . . . ?
O25 Hf1 O45 C44 -131.2(3) . . . . ?
O31 Hf1 O45 C44 -17.4(3) . . . . ?
O41 Hf1 O45 C44 20.2(3) . . . . ?
O21 Hf1 O45 C44 179.4(2) . . . . ?
O15 Hf1 O45 C44 150.5(3) . . . . ?
O35 Hf1 O45 C44 -58.7(3) . . . . ?
O11 Hf1 O31 C32 -127.9(3) . . . . ?
O25 Hf1 O31 C32 87.1(3) . . . . ?
O45 Hf1 O31 C32 -17.1(4) . . . . ?
O41 Hf1 O31 C32 -54.5(3) . . . . ?
O21 Hf1 O31 C32 152.4(3) . . . . ?
O15 Hf1 O31 C32 -177.9(2) . . . . ?
O35 Hf1 O31 C32 24.7(3) . . . . ?
O11 Hf1 O15 C14 -25.4(3) . . . . ?
O25 Hf1 O15 C14 132.9(3) . . . . ?
O45 Hf1 O15 C14 -142.6(3) . . . . ?
O31 Hf1 O15 C14 25.8(3) . . . . ?
O41 Hf1 O15 C14 -83.4(3) . . . . ?
O21 Hf1 O15 C14 54.5(3) . . . . ?
O35 Hf1 O15 C14 172.3(2) . . . . ?
O25 Hf1 O11 C12 -13.7(4) . . . . ?
O45 Hf1 O11 C12 87.9(3) . . . . ?
O31 Hf1 O11 C12 -127.2(3) . . . . ?
O41 Hf1 O11 C12 154.1(3) . . . . ?
O21 Hf1 O11 C12 -54.9(3) . . . . ?
O15 Hf1 O11 C12 24.3(3) . . . . ?
O35 Hf1 O11 C12 -175.8(2) . . . . ?
O11 Hf1 O25 C24 -17.5(3) . . . . ?
O45 Hf1 O25 C24 -128.5(3) . . . . ?
O31 Hf1 O25 C24 86.2(3) . . . . ?
O41 Hf1 O25 C24 -178.3(2) . . . . ?
O21 Hf1 O25 C24 23.9(3) . . . . ?
O15 Hf1 O25 C24 -55.5(3) . . . . ?
O35 Hf1 O25 C24 151.3(3) . . . . ?
O11 Hf1 O21 C22 132.7(3) . . . . ?
O25 Hf1 O21 C22 -24.0(3) . . . . ?
O45 Hf1 O21 C22 26.5(3) . . . . ?
O31 Hf1 O21 C22 -143.3(3) . . . . ?
O41 Hf1 O21 C22 175.8(2) . . . . ?
O15 Hf1 O21 C22 54.6(3) . . . . ?
O35 Hf1 O21 C22 -82.8(3) . . . . ?
Hf1 O15 C14 O14 -163.0(2) . . . . ?
Hf1 O15 C14 C13 19.0(5) . . . . ?
O15 C14 O14 C141 3.7(4) . . . . ?
C13 C14 O14 C141 -178.1(3) . . . . ?
Hf1 O41 C20 O42 -165.25(19) . . . . ?
Hf1 O41 C20 C43 15.8(5) . . . . ?
C421 O42 C20 O41 4.2(4) . . . . ?
C421 O42 C20 C43 -176.7(3) . . . . ?
C44 C43 C20 O41 2.6(5) . . . . ?
C44 C43 C20 O42 -176.4(3) . . . . ?
Hf1 O11 C12 O12 165.0(2) . . . . ?
Hf1 O11 C12 C13 -16.7(5) . . . . ?
C121 O12 C12 O11 0.7(5) . . . . ?
C121 O12 C12 C13 -177.8(3) . . . . ?
O11 C12 C13 C14 -3.9(5) . . . . ?
O12 C12 C13 C14 174.4(3) . . . . ?
O15 C14 C13 C12 2.4(5) . . . . ?
O14 C14 C13 C12 -175.6(3) . . . . ?
Hf1 O45 C44 O44 167.6(2) . . . . ?
Hf1 O45 C44 C43 -13.7(5) . . . . ?
C441 O44 C44 O45 -1.7(4) . . . . ?
C441 O44 C44 C43 179.6(3) . . . . ?
C20 C43 C44 O45 -3.7(5) . . . . ?
C20 C43 C44 O44 175.0(3) . . . . ?
Hf1 O25 C24 O24 164.13(19) . . . . ?
Hf1 O25 C24 C23 -17.2(5) . . . . ?
C241 O24 C24 O25 -2.6(4) . . . . ?
C241 O24 C24 C23 178.6(3) . . . . ?
Hf1 O21 C22 O22 -162.62(18) . . . . ?
Hf1 O21 C22 C23 17.9(5) . . . . ?
C221 O22 C22 O21 2.5(4) . . . . ?
C221 O22 C22 C23 -177.9(3) . . . . ?
C95 C94 C93 C92 1.0(6) . . . . ?
Hf1 O35 C34 O34 -163.64(19) . . . . ?
Hf1 O35 C34 C33 17.9(5) . . . . ?
C431 O34 C34 O35 -0.3(4) . . . . ?
C431 O34 C34 C33 178.3(3) . . . . ?
C94 C93 C92 C97 -0.6(5) . . . . ?
C94 C93 C92 C91 -178.9(4) . . . . ?
C96 C97 C92 C93 0.0(5) . . . . ?
C96 C97 C92 C91 178.3(4) . . . . ?
C93 C94 C95 C96 -0.8(5) . . . . ?
Hf1 O31 C32 O32 163.3(2) . . . . ?
Hf1 O31 C32 C33 -17.3(5) . . . . ?
C321 O32 C32 O31 -3.0(4) . . . . ?
C321 O32 C32 C33 177.5(3) . . . . ?
O21 C22 C23 C24 2.2(5) . . . . ?
O22 C22 C23 C24 -177.4(3) . . . . ?
O25 C24 C23 C22 -2.8(5) . . . . ?
O24 C24 C23 C22 175.9(3) . . . . ?
O31 C32 C33 C34 -3.9(5) . . . . ?
O32 C32 C33 C34 175.5(3) . . . . ?
O35 C34 C33 C32 3.4(5) . . . . ?
O34 C34 C33 C32 -175.1(3) . . . . ?
C92 C97 C96 C95 0.2(6) . . . . ?
C94 C95 C96 C97 0.2(6) . . . . ?
